data_4077868
loop_
_publ_author_name
'Gao, Jing'
'Li, Shaoguang'
'Zhao, Yanxia'
'Wu, Biao'
'Yang, Xiao-Juan'

_publ_section_title
;
 Reactions of \a-Diimine-Stabilized Zn--Zn-Bonded Compounds with
 Phenylacetylene
;
_journal_issue 8
_journal_name_full Organometallics
_journal_page_first 2978
_journal_paper_doi 10.1021/om200868j
_journal_volume 31
_journal_year 2012
_chemical_formula_sum 'C92 H152 N4 Na2 O14 Zn2'
_chemical_formula_weight 1714.90
_chemical_name_systematic
; 
 ? 
;
_space_group_IT_number 2
_symmetry_cell_setting triclinic
_symmetry_space_group_name_Hall '-P 1'
_symmetry_space_group_name_H-M 'P -1'
_atom_sites_solution_hydrogens geom
_atom_sites_solution_primary direct
_atom_sites_solution_secondary difmap
_audit_creation_method SHELXL-97
_cell_angle_alpha 79.5100(10)
_cell_angle_beta 76.0930(10)
_cell_angle_gamma 86.026(2)
_cell_formula_units_Z 1
_cell_length_a 13.0441(14)
_cell_length_b 13.3198(15)
_cell_length_c 14.0108(15)
_cell_measurement_temperature 123(2)
_cell_volume 2322.6(4)
_computing_cell_refinement 'Bruker SAINT'
_computing_data_collection 'Bruker APEX2'
_computing_data_reduction 'Bruker SAINT'
_computing_molecular_graphics 'Bruker SHELXTL'
_computing_publication_material 'Bruker SHELXTL'
_computing_structure_refinement 'SHELXL-97 (Sheldrick, 2008)'
_computing_structure_solution 'SHELXS-97 (Sheldrick, 2008)'
_diffrn_ambient_temperature 123(2)
_diffrn_measured_fraction_theta_full 0.977
_diffrn_measured_fraction_theta_max 0.977
_diffrn_measurement_device_type 'Bruker APEX-II CCD'
_diffrn_measurement_method '\w scans'
_diffrn_radiation_monochromator graphite
_diffrn_radiation_source 'fine-focus sealed tube'
_diffrn_radiation_type MoK\a
_diffrn_radiation_wavelength 0.71073
_diffrn_reflns_av_R_equivalents 0.0235
_diffrn_reflns_av_sigmaI/netI 0.0381
_diffrn_reflns_limit_h_max 15
_diffrn_reflns_limit_h_min -15
_diffrn_reflns_limit_k_max 13
_diffrn_reflns_limit_k_min -15
_diffrn_reflns_limit_l_max 16
_diffrn_reflns_limit_l_min -16
_diffrn_reflns_number 15139
_diffrn_reflns_theta_full 25.00
_diffrn_reflns_theta_max 25.00
_diffrn_reflns_theta_min 1.52
_exptl_absorpt_coefficient_mu 0.587
_exptl_absorpt_correction_T_max 0.8916
_exptl_absorpt_correction_T_min 0.8671
_exptl_absorpt_correction_type multi-scan
_exptl_absorpt_process_details SADABS
_exptl_crystal_colour red
_exptl_crystal_density_diffrn 1.226
_exptl_crystal_density_method 'not measured'
_exptl_crystal_description block
_exptl_crystal_F_000 926
_exptl_crystal_size_max 0.25
_exptl_crystal_size_mid 0.20
_exptl_crystal_size_min 0.20
_refine_diff_density_max 1.671
_refine_diff_density_min -1.720
_refine_diff_density_rms 0.092
_refine_ls_extinction_method none
_refine_ls_goodness_of_fit_ref 1.028
_refine_ls_hydrogen_treatment constr
_refine_ls_matrix_type full
_refine_ls_number_parameters 506
_refine_ls_number_reflns 7991
_refine_ls_number_restraints 12
_refine_ls_restrained_S_all 1.029
_refine_ls_R_factor_all 0.0732
_refine_ls_R_factor_gt 0.0619
_refine_ls_shift/su_max 0.001
_refine_ls_shift/su_mean 0.000
_refine_ls_structure_factor_coef Fsqd
_refine_ls_weighting_details 'calc w=1/[\s^2^(Fo^2^)+(0.0901P)^2^+6.6195P] where P=(Fo^2^+2Fc^2^)/3'
_refine_ls_weighting_scheme calc
_refine_ls_wR_factor_gt 0.1632
_refine_ls_wR_factor_ref 0.1745
_reflns_number_gt 6823
_reflns_number_total 7991
_reflns_threshold_expression >2sigma(I)
_cod_data_source_file om200868j_si_002.cif
_cod_data_source_block 2a
_cod_depositor_comments
;
The following automatic conversions were performed:

'_symmetry_cell_setting' value 'Triclinic' changed to 'triclinic'
according to /home/saulius/struct/CIF-dictionaries/cif_core.dic
dictionary named 'cif_core.dic' version 2.4.1 from
2010-06-29.

'_exptl_absorpt_correction_type' value 'Multi-scan'
changed to 'multi-scan' according to
/home/saulius/struct/CIF-dictionaries/cif_core.dic dictionary named
'cif_core.dic' version 2.4.1 from 2010-06-29.

Automatic conversion script
Id: cif_fix_values 1715 2011-07-08 13:25:40Z adriana 
;
_cod_original_sg_symbol_H-M P-1
_cod_database_code 4077868

loop_
_symmetry_equiv_pos_as_xyz
'x, y, z'
'-x, -y, -z'

loop_
_atom_site_label
_atom_site_type_symbol
_atom_site_fract_x
_atom_site_fract_y
_atom_site_fract_z
_atom_site_U_iso_or_equiv
_atom_site_adp_type
_atom_site_occupancy
_atom_site_symmetry_multiplicity
_atom_site_calc_flag
_atom_site_refinement_flags
O1 O 0.5051(2) 0.2562(2) 0.9730(2) 0.0433(8) Uani 1 1 d G
C39 C 0.4173(3) 0.2067(2) 0.9607(4) 0.110(3) Uani 1 1 d GU
H39A H 0.3883 0.1576 1.0219 0.132 Uiso 1 1 calc R
H39B H 0.4394 0.1686 0.9043 0.132 Uiso 1 1 calc R
C40 C 0.3395(3) 0.2826(4) 0.9414(5) 0.086(2) Uani 1 1 d G
H40A H 0.2732 0.2700 0.9934 0.103 Uiso 1 1 calc R
H40B H 0.3244 0.2810 0.8758 0.103 Uiso 1 1 calc R
C41 C 0.3792(3) 0.3791(3) 0.9418(4) 0.079(2) Uani 1 1 d G
H41A H 0.3831 0.4238 0.8764 0.095 Uiso 1 1 calc R
H41B H 0.3319 0.4128 0.9940 0.095 Uiso 1 1 calc R
C42 C 0.4815(3) 0.36280(19) 0.9613(3) 0.0504(13) Uani 1 1 d G
H42A H 0.5344 0.3996 0.9052 0.060 Uiso 1 1 calc R
H42B H 0.4832 0.3886 1.0229 0.060 Uiso 1 1 calc R
C43 C 0.5614(4) 0.1624(2) 1.2007(3) 0.0497(13) Uani 1 1 d G
H43A H 0.4953 0.1984 1.1892 0.060 Uiso 1 1 calc R
H43B H 0.6182 0.2128 1.1825 0.060 Uiso 1 1 calc R
C44 C 0.5474(5) 0.1162(3) 1.3025(2) 0.096(3) Uani 1 1 d G
H44A H 0.5976 0.1444 1.3330 0.115 Uiso 1 1 calc R
H44B H 0.4747 0.1301 1.3397 0.115 Uiso 1 1 calc R
C45 C 0.5661(5) 0.0094(3) 1.3064(2) 0.117(3) Uani 1 1 d GU
H45A H 0.5023 -0.0280 1.3456 0.140 Uiso 1 1 calc R
H45B H 0.6252 -0.0136 1.3389 0.140 Uiso 1 1 calc R
C46 C 0.5916(4) -0.01044(19) 1.2071(3) 0.0597(15) Uani 1 1 d G
H46A H 0.6629 -0.0429 1.1920 0.072 Uiso 1 1 calc R
H46B H 0.5400 -0.0573 1.1987 0.072 Uiso 1 1 calc R
O2 O 0.5887(3) 0.0841(2) 1.1417(2) 0.0516(9) Uani 1 1 d G
Zn1 Zn 0.00730(3) 0.51845(3) 0.57968(3) 0.01602(15) Uani 1 1 d .
Na1 Na 0.67089(13) 0.17197(13) 0.95658(13) 0.0347(4) Uani 1 1 d .
O3 O 0.7686(3) 0.2878(3) 1.0294(2) 0.0452(8) Uani 1 1 d .
O4 O 0.7417(2) 0.3222(2) 0.8342(2) 0.0378(7) Uani 1 1 d .
O5 O 0.6521(3) 0.1612(3) 0.7837(2) 0.0425(8) Uani 1 1 d .
O6 O 0.7180(3) -0.0056(3) 0.9076(2) 0.0441(8) Uani 1 1 d .
O7 O 0.8406(3) 0.0978(3) 0.9909(2) 0.0448(8) Uani 1 1 d .
N1 N -0.0618(2) 0.6137(2) 0.6741(2) 0.0186(6) Uani 1 1 d .
N2 N 0.0858(2) 0.4689(2) 0.6858(2) 0.0170(6) Uani 1 1 d .
C3 C -0.0787(3) 0.6492(3) 0.8463(3) 0.0248(8) Uani 1 1 d .
H3A H -0.0488 0.6245 0.9044 0.037 Uiso 1 1 calc R
H3B H -0.1545 0.6359 0.8639 0.037 Uiso 1 1 calc R
H3C H -0.0682 0.7228 0.8255 0.037 Uiso 1 1 calc R
C1 C -0.0245(3) 0.5946(3) 0.7620(3) 0.0186(7) Uani 1 1 d .
C2 C 0.0505(3) 0.5186(3) 0.7685(3) 0.0178(7) Uani 1 1 d .
C4 C 0.0846(3) 0.4738(3) 0.8630(3) 0.0241(8) Uani 1 1 d .
H4A H 0.0606 0.5190 0.9123 0.036 Uiso 1 1 calc R
H4B H 0.1618 0.4666 0.8486 0.036 Uiso 1 1 calc R
H4C H 0.0536 0.4066 0.8895 0.036 Uiso 1 1 calc R
C5 C -0.1124(3) 0.7082(3) 0.6487(2) 0.0184(7) Uani 1 1 d .
C6 C -0.0601(3) 0.8019(3) 0.6311(3) 0.0224(8) Uani 1 1 d .
C7 C -0.1118(3) 0.8931(3) 0.6011(3) 0.0279(9) Uani 1 1 d .
H7 H -0.0766 0.9557 0.5904 0.034 Uiso 1 1 calc R
C8 C -0.2128(3) 0.8945(3) 0.5865(3) 0.0313(9) Uani 1 1 d .
H8 H -0.2464 0.9572 0.5648 0.038 Uiso 1 1 calc R
C9 C -0.2645(3) 0.8034(3) 0.6042(3) 0.0298(9) Uani 1 1 d .
H9 H -0.3341 0.8042 0.5942 0.036 Uiso 1 1 calc R
C10 C -0.2171(3) 0.7104(3) 0.6361(3) 0.0229(8) Uani 1 1 d .
C11 C 0.0557(3) 0.8031(3) 0.6342(3) 0.0251(8) Uani 1 1 d .
H11 H 0.0717 0.7394 0.6788 0.030 Uiso 1 1 calc R
C12 C 0.1267(3) 0.8016(3) 0.5298(3) 0.0335(9) Uani 1 1 d .
H12A H 0.1122 0.7410 0.5051 0.050 Uiso 1 1 calc R
H12B H 0.2009 0.7997 0.5332 0.050 Uiso 1 1 calc R
H12C H 0.1121 0.8632 0.4843 0.050 Uiso 1 1 calc R
C13 C 0.0826(4) 0.8943(4) 0.6757(4) 0.0414(11) Uani 1 1 d .
H13A H 0.0778 0.9573 0.6281 0.062 Uiso 1 1 calc R
H13B H 0.1545 0.8850 0.6862 0.062 Uiso 1 1 calc R
H13C H 0.0325 0.8991 0.7394 0.062 Uiso 1 1 calc R
C14 C -0.2783(3) 0.6129(3) 0.6609(3) 0.0277(9) Uani 1 1 d .
H14 H -0.2255 0.5548 0.6563 0.033 Uiso 1 1 calc R
C15 C -0.3473(5) 0.6062(5) 0.5892(4) 0.0556(15) Uani 1 1 d .
H15A H -0.3780 0.5385 0.6045 0.083 Uiso 1 1 calc R
H15B H -0.3043 0.6175 0.5206 0.083 Uiso 1 1 calc R
H15C H -0.4040 0.6585 0.5962 0.083 Uiso 1 1 calc R
C16 C -0.3450(5) 0.5977(5) 0.7662(4) 0.0569(15) Uani 1 1 d .
H16A H -0.3001 0.5995 0.8128 0.085 Uiso 1 1 calc R
H16B H -0.3789 0.5315 0.7815 0.085 Uiso 1 1 calc R
H16C H -0.3993 0.6523 0.7728 0.085 Uiso 1 1 calc R
C17 C 0.1821(3) 0.4128(3) 0.6787(2) 0.0190(7) Uani 1 1 d .
C18 C 0.2801(3) 0.4620(3) 0.6624(3) 0.0223(8) Uani 1 1 d .
C19 C 0.3737(3) 0.4035(3) 0.6556(3) 0.0296(9) Uani 1 1 d .
H19 H 0.4384 0.4364 0.6469 0.036 Uiso 1 1 calc R
C20 C 0.3744(3) 0.2988(3) 0.6611(3) 0.0324(9) Uani 1 1 d .
H20 H 0.4391 0.2603 0.6550 0.039 Uiso 1 1 calc R
C21 C 0.2802(3) 0.2508(3) 0.6757(3) 0.0294(9) Uani 1 1 d .
H21 H 0.2806 0.1789 0.6787 0.035 Uiso 1 1 calc R
C22 C 0.1840(3) 0.3059(3) 0.6862(3) 0.0217(8) Uani 1 1 d .
C23 C 0.2843(3) 0.5778(3) 0.6464(3) 0.0283(9) Uani 1 1 d .
H23 H 0.2109 0.6062 0.6487 0.034 Uiso 1 1 calc R
C24 C 0.3244(5) 0.6153(4) 0.7275(4) 0.0523(14) Uani 1 1 d .
H24A H 0.2803 0.5883 0.7931 0.078 Uiso 1 1 calc R
H24B H 0.3209 0.6901 0.7169 0.078 Uiso 1 1 calc R
H24C H 0.3978 0.5914 0.7244 0.078 Uiso 1 1 calc R
C25 C 0.3527(4) 0.6187(4) 0.5444(3) 0.0398(11) Uani 1 1 d .
H25A H 0.4248 0.5904 0.5396 0.060 Uiso 1 1 calc R
H25B H 0.3539 0.6934 0.5353 0.060 Uiso 1 1 calc R
H25C H 0.3236 0.5988 0.4925 0.060 Uiso 1 1 calc R
C26 C 0.0813(3) 0.2496(3) 0.7113(3) 0.0253(8) Uani 1 1 d .
H26 H 0.0222 0.3008 0.7248 0.030 Uiso 1 1 calc R
C27 C 0.0723(4) 0.1700(4) 0.8052(3) 0.0428(11) Uani 1 1 d .
H27A H 0.1254 0.1152 0.7925 0.064 Uiso 1 1 calc R
H27B H 0.0016 0.1414 0.8247 0.064 Uiso 1 1 calc R
H27C H 0.0843 0.2019 0.8592 0.064 Uiso 1 1 calc R
C28 C 0.0666(4) 0.2010(4) 0.6258(3) 0.0414(11) Uani 1 1 d .
H28A H 0.0672 0.2540 0.5672 0.062 Uiso 1 1 calc R
H28B H -0.0010 0.1665 0.6453 0.062 Uiso 1 1 calc R
H28C H 0.1243 0.1512 0.6097 0.062 Uiso 1 1 calc R
C29 C 0.8472(4) -0.0102(4) 0.9982(5) 0.0557(14) Uani 1 1 d .
H29A H 0.7954 -0.0425 1.0580 0.067 Uiso 1 1 calc R
H29B H 0.9189 -0.0360 1.0040 0.067 Uiso 1 1 calc R
C30 C 0.8238(4) -0.0348(4) 0.9059(5) 0.0557(14) Uani 1 1 d .
H30A H 0.8710 0.0030 0.8459 0.067 Uiso 1 1 calc R
H30B H 0.8348 -0.1088 0.9045 0.067 Uiso 1 1 calc R
C31 C 0.6875(5) -0.0155(4) 0.8188(4) 0.0517(13) Uani 1 1 d .
H31A H 0.6108 -0.0277 0.8344 0.062 Uiso 1 1 calc R
H31B H 0.7255 -0.0749 0.7918 0.062 Uiso 1 1 calc R
C32 C 0.7124(5) 0.0802(4) 0.7413(4) 0.0566(15) Uani 1 1 d .
H32A H 0.7888 0.0939 0.7256 0.068 Uiso 1 1 calc R
H32B H 0.6927 0.0725 0.6791 0.068 Uiso 1 1 calc R
C33 C 0.6715(4) 0.2575(4) 0.7184(4) 0.0420(11) Uani 1 1 d .
H33A H 0.6079 0.3026 0.7313 0.050 Uiso 1 1 calc R
H33B H 0.6850 0.2468 0.6483 0.050 Uiso 1 1 calc R
C34 C 0.7646(4) 0.3087(4) 0.7331(3) 0.0414(11) Uani 1 1 d .
H34A H 0.8295 0.2656 0.7180 0.050 Uiso 1 1 calc R
H34B H 0.7759 0.3755 0.6882 0.050 Uiso 1 1 calc R
C35 C 0.8210(4) 0.3749(4) 0.8568(4) 0.0421(11) Uani 1 1 d .
H35A H 0.8304 0.4434 0.8146 0.051 Uiso 1 1 calc R
H35B H 0.8892 0.3363 0.8449 0.051 Uiso 1 1 calc R
C36 C 0.7840(4) 0.3843(4) 0.9658(4) 0.0483(13) Uani 1 1 d .
H36A H 0.8370 0.4218 0.9846 0.058 Uiso 1 1 calc R
H36B H 0.7168 0.4246 0.9756 0.058 Uiso 1 1 calc R
C37 C 0.8614(4) 0.2441(4) 1.0558(4) 0.0476(12) Uani 1 1 d .
H37A H 0.8709 0.2698 1.1150 0.057 Uiso 1 1 calc R
H37B H 0.9232 0.2639 1.0001 0.057 Uiso 1 1 calc R
C38 C 0.8547(4) 0.1304(5) 1.0785(4) 0.0519(13) Uani 1 1 d .
H38A H 0.9203 0.0992 1.0961 0.062 Uiso 1 1 calc R
H38B H 0.7943 0.1096 1.1354 0.062 Uiso 1 1 calc R

loop_
_atom_site_aniso_label
_atom_site_aniso_U_11
_atom_site_aniso_U_22
_atom_site_aniso_U_33
_atom_site_aniso_U_23
_atom_site_aniso_U_13
_atom_site_aniso_U_12
O1 0.0349(17) 0.0360(18) 0.055(2) -0.0009(15) -0.0081(15) -0.0002(14)
C39 0.109(3) 0.109(3) 0.113(3) -0.0181(11) -0.0262(12) -0.0034(10)
C40 0.060(4) 0.097(6) 0.116(6) -0.040(5) -0.038(4) 0.015(4)
C41 0.090(5) 0.052(4) 0.101(5) -0.024(4) -0.039(4) 0.038(4)
C42 0.055(3) 0.040(3) 0.050(3) -0.013(2) 0.003(2) 0.001(2)
C43 0.052(3) 0.037(3) 0.061(3) -0.016(2) -0.012(3) 0.003(2)
C44 0.163(8) 0.050(4) 0.055(4) -0.009(3) 0.006(4) 0.021(4)
C45 0.118(3) 0.116(3) 0.116(3) -0.0198(11) -0.0271(12) -0.0021(10)
C46 0.069(4) 0.036(3) 0.069(4) -0.011(3) -0.005(3) 0.005(3)
O2 0.059(2) 0.039(2) 0.059(2) -0.0150(17) -0.0133(18) 0.0028(16)
Zn1 0.0205(2) 0.0150(2) 0.0147(2) -0.00535(15) -0.00689(15) 0.00252(15)
Na1 0.0320(9) 0.0369(10) 0.0375(9) -0.0140(7) -0.0055(7) -0.0043(7)
O3 0.0414(18) 0.055(2) 0.0422(19) -0.0175(16) -0.0065(15) -0.0101(16)
O4 0.0387(17) 0.0382(18) 0.0362(17) -0.0101(14) -0.0029(13) -0.0093(14)
O5 0.053(2) 0.0419(19) 0.0340(17) -0.0116(14) -0.0059(14) -0.0093(15)
O6 0.053(2) 0.0365(18) 0.0416(19) -0.0080(14) -0.0061(15) -0.0090(15)
O7 0.049(2) 0.0421(19) 0.0429(19) -0.0040(15) -0.0124(15) -0.0019(15)
N1 0.0245(15) 0.0161(15) 0.0179(15) -0.0060(12) -0.0088(12) 0.0020(12)
N2 0.0204(15) 0.0176(15) 0.0149(14) -0.0046(11) -0.0078(11) 0.0042(12)
C3 0.031(2) 0.024(2) 0.0219(19) -0.0101(15) -0.0063(15) 0.0044(16)
C1 0.0225(18) 0.0167(18) 0.0163(17) -0.0039(14) -0.0025(14) -0.0039(14)
C2 0.0225(18) 0.0176(18) 0.0141(16) -0.0035(13) -0.0046(13) -0.0031(14)
C4 0.029(2) 0.025(2) 0.0185(18) -0.0031(15) -0.0081(15) 0.0022(16)
C5 0.0222(18) 0.0192(18) 0.0144(17) -0.0082(14) -0.0029(14) 0.0045(14)
C6 0.030(2) 0.0191(19) 0.0195(18) -0.0085(14) -0.0053(15) 0.0034(15)
C7 0.037(2) 0.0180(19) 0.030(2) -0.0073(16) -0.0096(17) 0.0022(16)
C8 0.039(2) 0.020(2) 0.034(2) -0.0075(17) -0.0089(18) 0.0128(17)
C9 0.027(2) 0.030(2) 0.034(2) -0.0090(17) -0.0096(17) 0.0082(17)
C10 0.0240(19) 0.0217(19) 0.0227(19) -0.0071(15) -0.0042(15) 0.0047(15)
C11 0.028(2) 0.0181(19) 0.031(2) -0.0036(16) -0.0121(16) -0.0006(15)
C12 0.030(2) 0.034(2) 0.037(2) -0.0039(18) -0.0082(18) 0.0001(18)
C13 0.045(3) 0.035(3) 0.054(3) -0.018(2) -0.021(2) -0.005(2)
C14 0.0217(19) 0.024(2) 0.038(2) -0.0087(17) -0.0055(16) 0.0019(15)
C15 0.068(4) 0.063(4) 0.039(3) -0.007(2) -0.012(3) -0.033(3)
C16 0.073(4) 0.061(4) 0.034(3) -0.002(2) -0.004(3) -0.032(3)
C17 0.0210(18) 0.0225(19) 0.0148(17) -0.0036(14) -0.0079(14) 0.0041(14)
C18 0.0240(19) 0.025(2) 0.0201(18) -0.0083(15) -0.0067(14) 0.0018(15)
C19 0.0195(19) 0.039(2) 0.034(2) -0.0116(18) -0.0089(16) -0.0002(17)
C20 0.025(2) 0.035(2) 0.039(2) -0.0093(19) -0.0124(17) 0.0128(17)
C21 0.034(2) 0.023(2) 0.034(2) -0.0077(17) -0.0125(18) 0.0080(17)
C22 0.0246(19) 0.0213(19) 0.0203(18) -0.0046(14) -0.0078(14) 0.0035(15)
C23 0.026(2) 0.025(2) 0.035(2) -0.0098(17) -0.0054(17) -0.0039(16)
C24 0.078(4) 0.043(3) 0.039(3) -0.017(2) -0.006(3) -0.026(3)
C25 0.045(3) 0.033(2) 0.039(3) -0.0007(19) -0.007(2) 0.001(2)
C26 0.028(2) 0.0167(19) 0.030(2) -0.0031(15) -0.0061(16) 0.0025(15)
C27 0.051(3) 0.041(3) 0.032(2) 0.005(2) -0.009(2) -0.011(2)
C28 0.044(3) 0.047(3) 0.036(2) -0.010(2) -0.009(2) -0.016(2)
C29 0.047(3) 0.045(3) 0.070(4) 0.003(3) -0.014(3) 0.000(2)
C30 0.055(3) 0.031(3) 0.074(4) -0.011(3) 0.000(3) -0.002(2)
C31 0.074(4) 0.039(3) 0.046(3) -0.016(2) -0.012(3) -0.012(3)
C32 0.089(4) 0.042(3) 0.042(3) -0.022(2) -0.011(3) -0.001(3)
C33 0.048(3) 0.043(3) 0.034(2) 0.001(2) -0.013(2) -0.004(2)
C34 0.055(3) 0.036(3) 0.030(2) -0.0041(19) -0.005(2) 0.001(2)
C35 0.039(2) 0.033(2) 0.055(3) -0.017(2) -0.003(2) -0.012(2)
C36 0.047(3) 0.043(3) 0.061(3) -0.027(2) -0.010(2) -0.009(2)
C37 0.046(3) 0.061(3) 0.044(3) -0.015(2) -0.018(2) -0.011(2)
C38 0.047(3) 0.068(4) 0.043(3) -0.006(3) -0.017(2) -0.004(3)

loop_
_atom_type_symbol
_atom_type_description
_atom_type_scat_dispersion_real
_atom_type_scat_dispersion_imag
_atom_type_scat_source
C C 0.0033 0.0016 'International Tables Vol C Tables 4.2.6.8 and 6.1.1.4'
H H 0.0000 0.0000 'International Tables Vol C Tables 4.2.6.8 and 6.1.1.4'
N N 0.0061 0.0033 'International Tables Vol C Tables 4.2.6.8 and 6.1.1.4'
Na Na 0.0362 0.0249 'International Tables Vol C Tables 4.2.6.8 and 6.1.1.4'
O O 0.0106 0.0060 'International Tables Vol C Tables 4.2.6.8 and 6.1.1.4'
Zn Zn 0.2839 1.4301 'International Tables Vol C Tables 4.2.6.8 and 6.1.1.4'

loop_
_geom_angle_atom_site_label_1
_geom_angle_atom_site_label_2
_geom_angle_atom_site_label_3
_geom_angle
_geom_angle_site_symmetry_3
C42 O1 C39 108.0 .
C42 O1 Na1 128.6(2) .
C39 O1 Na1 120.1(2) .
O1 C39 C40 108.0 .
O1 C39 H39A 110.1 .
C40 C39 H39A 110.1 .
O1 C39 H39B 110.1 .
C40 C39 H39B 110.1 .
H39A C39 H39B 108.4 .
C39 C40 C41 108.0 .
C39 C40 H40A 110.1 .
C41 C40 H40A 110.1 .
C39 C40 H40B 110.1 .
C41 C40 H40B 110.1 .
H40A C40 H40B 108.4 .
C42 C41 C40 108.0 .
C42 C41 H41A 110.1 .
C40 C41 H41A 110.1 .
C42 C41 H41B 110.1 .
C40 C41 H41B 110.1 .
H41A C41 H41B 108.4 .
O1 C42 C41 108.0 .
O1 C42 H42A 110.1 .
C41 C42 H42A 110.1 .
O1 C42 H42B 110.1 .
C41 C42 H42B 110.1 .
H42A C42 H42B 108.4 .
O2 C43 C44 108.0 .
O2 C43 H43A 110.1 .
C44 C43 H43A 110.1 .
O2 C43 H43B 110.1 .
C44 C43 H43B 110.1 .
H43A C43 H43B 108.4 .
C45 C44 C43 108.0 .
C45 C44 H44A 110.1 .
C43 C44 H44A 110.1 .
C45 C44 H44B 110.1 .
C43 C44 H44B 110.1 .
H44A C44 H44B 108.4 .
C44 C45 C46 108.0 .
C44 C45 H45A 110.1 .
C46 C45 H45A 110.1 .
C44 C45 H45B 110.1 .
C46 C45 H45B 110.1 .
H45A C45 H45B 108.4 .
O2 C46 C45 108.0 .
O2 C46 H46A 110.1 .
C45 C46 H46A 110.1 .
O2 C46 H46B 110.1 .
C45 C46 H46B 110.1 .
H46A C46 H46B 108.4 .
C46 O2 C43 108.0 .
C46 O2 Na1 140.55(19) .
C43 O2 Na1 107.64(18) .
N2 Zn1 N1 82.49(12) .
N2 Zn1 Zn1 139.89(9) 2_566
N1 Zn1 Zn1 137.57(9) 2_566
O1 Na1 O4 87.00(12) .
O1 Na1 O7 162.12(14) .
O4 Na1 O7 97.89(12) .
O1 Na1 O5 84.56(12) .
O4 Na1 O5 67.99(11) .
O7 Na1 O5 113.24(13) .
O1 Na1 O3 100.68(13) .
O4 Na1 O3 67.69(12) .
O7 Na1 O3 65.95(12) .
O5 Na1 O3 134.98(13) .
O1 Na1 O6 126.41(13) .
O4 Na1 O6 118.00(12) .
O7 Na1 O6 66.11(12) .
O5 Na1 O6 66.15(12) .
O3 Na1 O6 132.03(13) .
O1 Na1 O2 82.89(11) .
O4 Na1 O2 150.91(12) .
O7 Na1 O2 84.64(12) .
O5 Na1 O2 137.36(12) .
O3 Na1 O2 87.46(11) .
O6 Na1 O2 89.63(11) .
C37 O3 C36 113.5(4) .
C37 O3 Na1 114.7(3) .
C36 O3 Na1 109.8(3) .
C35 O4 C34 113.0(3) .
C35 O4 Na1 116.3(3) .
C34 O4 Na1 115.1(3) .
C32 O5 C33 111.9(4) .
C32 O5 Na1 114.3(3) .
C33 O5 Na1 111.2(3) .
C30 O6 C31 113.4(4) .
C30 O6 Na1 112.2(3) .
C31 O6 Na1 112.7(3) .
C29 O7 C38 112.7(4) .
C29 O7 Na1 112.6(3) .
C38 O7 Na1 108.3(3) .
C1 N1 C5 119.1(3) .
C1 N1 Zn1 111.6(2) .
C5 N1 Zn1 126.2(2) .
C2 N2 C17 117.6(3) .
C2 N2 Zn1 111.8(2) .
C17 N2 Zn1 128.7(2) .
C1 C3 H3A 109.5 .
C1 C3 H3B 109.5 .
H3A C3 H3B 109.5 .
C1 C3 H3C 109.5 .
H3A C3 H3C 109.5 .
H3B C3 H3C 109.5 .
C2 C1 N1 116.7(3) .
C2 C1 C3 124.6(3) .
N1 C1 C3 118.2(3) .
C1 C2 N2 117.2(3) .
C1 C2 C4 124.2(3) .
N2 C2 C4 117.8(3) .
C2 C4 H4A 109.5 .
C2 C4 H4B 109.5 .
H4A C4 H4B 109.5 .
C2 C4 H4C 109.5 .
H4A C4 H4C 109.5 .
H4B C4 H4C 109.5 .
N1 C5 C6 121.9(3) .
N1 C5 C10 119.5(3) .
C6 C5 C10 118.5(3) .
C7 C6 C5 119.7(4) .
C7 C6 C11 119.4(3) .
C5 C6 C11 120.6(3) .
C8 C7 C6 121.5(4) .
C8 C7 H7 119.2 .
C6 C7 H7 119.2 .
C7 C8 C9 119.0(4) .
C7 C8 H8 120.5 .
C9 C8 H8 120.5 .
C8 C9 C10 121.7(4) .
C8 C9 H9 119.2 .
C10 C9 H9 119.2 .
C9 C10 C5 119.5(4) .
C9 C10 C14 120.3(3) .
C5 C10 C14 120.2(3) .
C6 C11 C13 113.4(3) .
C6 C11 C12 110.2(3) .
C13 C11 C12 109.7(4) .
C6 C11 H11 107.8 .
C13 C11 H11 107.8 .
C12 C11 H11 107.8 .
C11 C12 H12A 109.5 .
C11 C12 H12B 109.5 .
H12A C12 H12B 109.5 .
C11 C12 H12C 109.5 .
H12A C12 H12C 109.5 .
H12B C12 H12C 109.5 .
C11 C13 H13A 109.5 .
C11 C13 H13B 109.5 .
H13A C13 H13B 109.5 .
C11 C13 H13C 109.5 .
H13A C13 H13C 109.5 .
H13B C13 H13C 109.5 .
C16 C14 C10 111.6(4) .
C16 C14 C15 109.4(4) .
C10 C14 C15 113.6(4) .
C16 C14 H14 107.3 .
C10 C14 H14 107.3 .
C15 C14 H14 107.3 .
C14 C15 H15A 109.5 .
C14 C15 H15B 109.5 .
H15A C15 H15B 109.5 .
C14 C15 H15C 109.5 .
H15A C15 H15C 109.5 .
H15B C15 H15C 109.5 .
C14 C16 H16A 109.5 .
C14 C16 H16B 109.5 .
H16A C16 H16B 109.5 .
C14 C16 H16C 109.5 .
H16A C16 H16C 109.5 .
H16B C16 H16C 109.5 .
N2 C17 C22 120.4(3) .
N2 C17 C18 121.5(3) .
C22 C17 C18 118.1(3) .
C19 C18 C17 119.6(4) .
C19 C18 C23 119.6(3) .
C17 C18 C23 120.7(3) .
C20 C19 C18 121.5(4) .
C20 C19 H19 119.2 .
C18 C19 H19 119.2 .
C21 C20 C19 119.2(4) .
C21 C20 H20 120.4 .
C19 C20 H20 120.4 .
C20 C21 C22 121.2(4) .
C20 C21 H21 119.4 .
C22 C21 H21 119.4 .
C21 C22 C17 120.2(3) .
C21 C22 C26 119.7(3) .
C17 C22 C26 120.0(3) .
C25 C23 C18 110.7(3) .
C25 C23 C24 109.8(4) .
C18 C23 C24 112.4(4) .
C25 C23 H23 107.9 .
C18 C23 H23 107.9 .
C24 C23 H23 107.9 .
C23 C24 H24A 109.5 .
C23 C24 H24B 109.5 .
H24A C24 H24B 109.5 .
C23 C24 H24C 109.5 .
H24A C24 H24C 109.5 .
H24B C24 H24C 109.5 .
C23 C25 H25A 109.5 .
C23 C25 H25B 109.5 .
H25A C25 H25B 109.5 .
C23 C25 H25C 109.5 .
H25A C25 H25C 109.5 .
H25B C25 H25C 109.5 .
C28 C26 C22 112.6(3) .
C28 C26 C27 110.3(4) .
C22 C26 C27 111.3(3) .
C28 C26 H26 107.4 .
C22 C26 H26 107.4 .
C27 C26 H26 107.4 .
C26 C27 H27A 109.5 .
C26 C27 H27B 109.5 .
H27A C27 H27B 109.5 .
C26 C27 H27C 109.5 .
H27A C27 H27C 109.5 .
H27B C27 H27C 109.5 .
C26 C28 H28A 109.5 .
C26 C28 H28B 109.5 .
H28A C28 H28B 109.5 .
C26 C28 H28C 109.5 .
H28A C28 H28C 109.5 .
H28B C28 H28C 109.5 .
O7 C29 C30 107.5(4) .
O7 C29 H29A 110.2 .
C30 C29 H29A 110.2 .
O7 C29 H29B 110.2 .
C30 C29 H29B 110.2 .
H29A C29 H29B 108.5 .
O6 C30 C29 107.3(5) .
O6 C30 H30A 110.3 .
C29 C30 H30A 110.3 .
O6 C30 H30B 110.3 .
C29 C30 H30B 110.3 .
H30A C30 H30B 108.5 .
O6 C31 C32 110.6(4) .
O6 C31 H31A 109.5 .
C32 C31 H31A 109.5 .
O6 C31 H31B 109.5 .
C32 C31 H31B 109.5 .
H31A C31 H31B 108.1 .
O5 C32 C31 106.4(4) .
O5 C32 H32A 110.5 .
C31 C32 H32A 110.5 .
O5 C32 H32B 110.5 .
C31 C32 H32B 110.5 .
H32A C32 H32B 108.6 .
O5 C33 C34 111.6(4) .
O5 C33 H33A 109.3 .
C34 C33 H33A 109.3 .
O5 C33 H33B 109.3 .
C34 C33 H33B 109.3 .
H33A C33 H33B 108.0 .
O4 C34 C33 107.2(4) .
O4 C34 H34A 110.3 .
C33 C34 H34A 110.3 .
O4 C34 H34B 110.3 .
C33 C34 H34B 110.3 .
H34A C34 H34B 108.5 .
O4 C35 C36 106.4(4) .
O4 C35 H35A 110.5 .
C36 C35 H35A 110.5 .
O4 C35 H35B 110.5 .
C36 C35 H35B 110.5 .
H35A C35 H35B 108.6 .
O3 C36 C35 112.6(4) .
O3 C36 H36A 109.1 .
C35 C36 H36A 109.1 .
O3 C36 H36B 109.1 .
C35 C36 H36B 109.1 .
H36A C36 H36B 107.8 .
O3 C37 C38 110.0(4) .
O3 C37 H37A 109.7 .
C38 C37 H37A 109.7 .
O3 C37 H37B 109.7 .
C38 C37 H37B 109.7 .
H37A C37 H37B 108.2 .
O7 C38 C37 107.1(4) .
O7 C38 H38A 110.3 .
C37 C38 H38A 110.3 .
O7 C38 H38B 110.3 .
C37 C38 H38B 110.3 .
H38A C38 H38B 108.5 .

loop_
_geom_bond_atom_site_label_1
_geom_bond_atom_site_label_2
_geom_bond_distance
_geom_bond_site_symmetry_2
O1 C42 1.4200 .
O1 C39 1.4200 .
O1 Na1 2.347(3) .
C39 C40 1.4200 .
C39 H39A 0.9900 .
C39 H39B 0.9900 .
C40 C41 1.4200 .
C40 H40A 0.9900 .
C40 H40B 0.9900 .
C41 C42 1.4200 .
C41 H41A 0.9900 .
C41 H41B 0.9900 .
C42 H42A 0.9900 .
C42 H42B 0.9900 .
C43 O2 1.4200 .
C43 C44 1.4200 .
C43 H43A 0.9900 .
C43 H43B 0.9900 .
C44 C45 1.4200 .
C44 H44A 0.9900 .
C44 H44B 0.9900 .
C45 C46 1.4200 .
C45 H45A 0.9900 .
C45 H45B 0.9900 .
C46 O2 1.4200 .
C46 H46A 0.9900 .
C46 H46B 0.9900 .
O2 Na1 2.642(3) .
Zn1 N2 1.994(3) .
Zn1 N1 2.012(3) .
Zn1 Zn1 2.4247(8) 2_566
Na1 O4 2.459(3) .
Na1 O7 2.479(4) .
Na1 O5 2.523(4) .
Na1 O3 2.553(4) .
Na1 O6 2.575(4) .
O3 C37 1.407(6) .
O3 C36 1.420(6) .
O4 C35 1.415(5) .
O4 C34 1.418(5) .
O5 C32 1.424(6) .
O5 C33 1.432(6) .
O6 C30 1.402(7) .
O6 C31 1.424(6) .
O7 C29 1.421(6) .
O7 C38 1.428(6) .
N1 C1 1.405(4) .
N1 C5 1.408(5) .
N2 C2 1.405(5) .
N2 C17 1.407(5) .
C3 C1 1.505(5) .
C3 H3A 0.9800 .
C3 H3B 0.9800 .
C3 H3C 0.9800 .
C1 C2 1.365(5) .
C2 C4 1.505(5) .
C4 H4A 0.9800 .
C4 H4B 0.9800 .
C4 H4C 0.9800 .
C5 C6 1.416(5) .
C5 C10 1.416(5) .
C6 C7 1.394(5) .
C6 C11 1.522(5) .
C7 C8 1.379(6) .
C7 H7 0.9500 .
C8 C9 1.383(6) .
C8 H8 0.9500 .
C9 C10 1.394(5) .
C9 H9 0.9500 .
C10 C14 1.514(5) .
C11 C13 1.534(6) .
C11 C12 1.535(6) .
C11 H11 1.0000 .
C12 H12A 0.9800 .
C12 H12B 0.9800 .
C12 H12C 0.9800 .
C13 H13A 0.9800 .
C13 H13B 0.9800 .
C13 H13C 0.9800 .
C14 C16 1.508(6) .
C14 C15 1.518(6) .
C14 H14 1.0000 .
C15 H15A 0.9800 .
C15 H15B 0.9800 .
C15 H15C 0.9800 .
C16 H16A 0.9800 .
C16 H16B 0.9800 .
C16 H16C 0.9800 .
C17 C22 1.408(5) .
C17 C18 1.426(5) .
C18 C19 1.395(5) .
C18 C23 1.522(5) .
C19 C20 1.382(6) .
C19 H19 0.9500 .
C20 C21 1.379(6) .
C20 H20 0.9500 .
C21 C22 1.400(5) .
C21 H21 0.9500 .
C22 C26 1.517(5) .
C23 C25 1.518(6) .
C23 C24 1.531(6) .
C23 H23 1.0000 .
C24 H24A 0.9800 .
C24 H24B 0.9800 .
C24 H24C 0.9800 .
C25 H25A 0.9800 .
C25 H25B 0.9800 .
C25 H25C 0.9800 .
C26 C28 1.515(6) .
C26 C27 1.519(6) .
C26 H26 1.0000 .
C27 H27A 0.9800 .
C27 H27B 0.9800 .
C27 H27C 0.9800 .
C28 H28A 0.9800 .
C28 H28B 0.9800 .
C28 H28C 0.9800 .
C29 C30 1.494(9) .
C29 H29A 0.9900 .
C29 H29B 0.9900 .
C30 H30A 0.9900 .
C30 H30B 0.9900 .
C31 C32 1.514(7) .
C31 H31A 0.9900 .
C31 H31B 0.9900 .
C32 H32A 0.9900 .
C32 H32B 0.9900 .
C33 C34 1.506(7) .
C33 H33A 0.9900 .
C33 H33B 0.9900 .
C34 H34A 0.9900 .
C34 H34B 0.9900 .
C35 C36 1.512(7) .
C35 H35A 0.9900 .
C35 H35B 0.9900 .
C36 H36A 0.9900 .
C36 H36B 0.9900 .
C37 C38 1.494(8) .
C37 H37A 0.9900 .
C37 H37B 0.9900 .
C38 H38A 0.9900 .
C38 H38B 0.9900 .

loop_
_geom_torsion_atom_site_label_1
_geom_torsion_atom_site_label_2
_geom_torsion_atom_site_label_3
_geom_torsion_atom_site_label_4
_geom_torsion
_geom_torsion_site_symmetry_1
C42 O1 C39 C40 0.0 .
Na1 O1 C39 C40 -160.9(3) .
O1 C39 C40 C41 0.0 .
C39 C40 C41 C42 0.0 .
C39 O1 C42 C41 0.0 .
Na1 O1 C42 C41 158.8(3) .
C40 C41 C42 O1 0.0 .
O2 C43 C44 C45 0.0 .
C43 C44 C45 C46 0.0 .
C44 C45 C46 O2 0.0 .
C45 C46 O2 C43 0.0 .
C45 C46 O2 Na1 153.7(4) .
C44 C43 O2 C46 0.0 .
C44 C43 O2 Na1 -162.8(3) .
C42 O1 Na1 O4 -30.0(3) .
C39 O1 Na1 O4 126.6(3) .
C42 O1 Na1 O7 76.5(5) .
C39 O1 Na1 O7 -126.9(5) .
C42 O1 Na1 O5 -98.2(3) .
C39 O1 Na1 O5 58.4(3) .
C42 O1 Na1 O3 36.6(3) .
C39 O1 Na1 O3 -166.8(3) .
C42 O1 Na1 O6 -153.1(3) .
C39 O1 Na1 O6 3.5(3) .
C42 O1 Na1 O2 122.6(3) .
C39 O1 Na1 O2 -80.8(3) .
C46 O2 Na1 O1 146.4(4) .
C43 O2 Na1 O1 -59.8(2) .
C46 O2 Na1 O4 -143.0(4) .
C43 O2 Na1 O4 10.8(4) .
C46 O2 Na1 O7 -46.4(4) .
C43 O2 Na1 O7 107.3(2) .
C46 O2 Na1 O5 72.5(4) .
C43 O2 Na1 O5 -133.8(2) .
C46 O2 Na1 O3 -112.5(4) .
C43 O2 Na1 O3 41.3(2) .
C46 O2 Na1 O6 19.6(4) .
C43 O2 Na1 O6 173.4(2) .
O1 Na1 O3 C37 163.3(3) .
O4 Na1 O3 C37 -114.4(3) .
O7 Na1 O3 C37 -4.2(3) .
O5 Na1 O3 C37 -103.7(3) .
O6 Na1 O3 C37 -6.2(4) .
O2 Na1 O3 C37 81.0(3) .
O1 Na1 O3 C36 -67.5(3) .
O4 Na1 O3 C36 14.8(3) .
O7 Na1 O3 C36 125.0(3) .
O5 Na1 O3 C36 25.5(4) .
O6 Na1 O3 C36 123.0(3) .
O2 Na1 O3 C36 -149.8(3) .
O1 Na1 O4 C35 120.2(3) .
O7 Na1 O4 C35 -42.6(3) .
O5 Na1 O4 C35 -154.5(3) .
O3 Na1 O4 C35 17.3(3) .
O6 Na1 O4 C35 -109.6(3) .
O2 Na1 O4 C35 50.6(4) .
O1 Na1 O4 C34 -104.3(3) .
O7 Na1 O4 C34 93.0(3) .
O5 Na1 O4 C34 -19.0(3) .
O3 Na1 O4 C34 152.9(3) .
O6 Na1 O4 C34 25.9(3) .
O2 Na1 O4 C34 -173.9(3) .
O1 Na1 O5 C32 -156.0(3) .
O4 Na1 O5 C32 115.0(3) .
O7 Na1 O5 C32 25.7(4) .
O3 Na1 O5 C32 104.3(4) .
O6 Na1 O5 C32 -22.1(3) .
O2 Na1 O5 C32 -82.7(4) .
O1 Na1 O5 C33 76.1(3) .
O4 Na1 O5 C33 -12.8(3) .
O7 Na1 O5 C33 -102.1(3) .
O3 Na1 O5 C33 -23.6(4) .
O6 Na1 O5 C33 -149.9(3) .
O2 Na1 O5 C33 149.4(3) .
O1 Na1 O6 C30 -179.1(3) .
O4 Na1 O6 C30 72.3(3) .
O7 Na1 O6 C30 -13.9(3) .
O5 Na1 O6 C30 118.0(3) .
O3 Na1 O6 C30 -12.0(4) .
O2 Na1 O6 C30 -98.2(3) .
O1 Na1 O6 C31 51.4(4) .
O4 Na1 O6 C31 -57.1(3) .
O7 Na1 O6 C31 -143.4(3) .
O5 Na1 O6 C31 -11.5(3) .
O3 Na1 O6 C31 -141.4(3) .
O2 Na1 O6 C31 132.3(3) .
O1 Na1 O7 C29 116.5(5) .
O4 Na1 O7 C29 -138.6(3) .
O5 Na1 O7 C29 -69.2(3) .
O3 Na1 O7 C29 160.2(4) .
O6 Na1 O7 C29 -21.4(3) .
O2 Na1 O7 C29 70.6(3) .
O1 Na1 O7 C38 -8.8(6) .
O4 Na1 O7 C38 96.2(3) .
O5 Na1 O7 C38 165.5(3) .
O3 Na1 O7 C38 34.9(3) .
O6 Na1 O7 C38 -146.6(3) .
O2 Na1 O7 C38 -54.7(3) .
N2 Zn1 N1 C1 -2.2(2) .
Zn1 Zn1 N1 C1 175.46(17) 2_566
N2 Zn1 N1 C5 157.4(3) .
Zn1 Zn1 N1 C5 -24.9(4) 2_566
N1 Zn1 N2 C2 3.2(2) .
Zn1 Zn1 N2 C2 -174.38(17) 2_566
N1 Zn1 N2 C17 -160.6(3) .
Zn1 Zn1 N2 C17 21.9(4) 2_566
C5 N1 C1 C2 -160.4(3) .
Zn1 N1 C1 C2 0.8(4) .
C5 N1 C1 C3 27.0(5) .
Zn1 N1 C1 C3 -171.7(3) .
N1 C1 C2 N2 2.0(5) .
C3 C1 C2 N2 174.0(3) .
N1 C1 C2 C4 -167.8(3) .
C3 C1 C2 C4 4.2(6) .
C17 N2 C2 C1 162.0(3) .
Zn1 N2 C2 C1 -3.8(4) .
C17 N2 C2 C4 -27.6(5) .
Zn1 N2 C2 C4 166.7(2) .
C1 N1 C5 C6 61.0(4) .
Zn1 N1 C5 C6 -97.2(4) .
C1 N1 C5 C10 -121.8(4) .
Zn1 N1 C5 C10 80.0(4) .
N1 C5 C6 C7 176.6(3) .
C10 C5 C6 C7 -0.6(5) .
N1 C5 C6 C11 2.9(5) .
C10 C5 C6 C11 -174.3(3) .
C5 C6 C7 C8 -1.0(6) .
C11 C6 C7 C8 172.8(4) .
C6 C7 C8 C9 1.3(6) .
C7 C8 C9 C10 0.0(6) .
C8 C9 C10 C5 -1.5(6) .
C8 C9 C10 C14 176.2(4) .
N1 C5 C10 C9 -175.5(3) .
C6 C5 C10 C9 1.8(5) .
N1 C5 C10 C14 6.8(5) .
C6 C5 C10 C14 -175.9(3) .
C7 C6 C11 C13 40.9(5) .
C5 C6 C11 C13 -145.3(4) .
C7 C6 C11 C12 -82.5(4) .
C5 C6 C11 C12 91.3(4) .
C9 C10 C14 C16 -84.0(5) .
C5 C10 C14 C16 93.7(5) .
C9 C10 C14 C15 40.3(6) .
C5 C10 C14 C15 -142.1(4) .
C2 N2 C17 C22 114.0(4) .
Zn1 N2 C17 C22 -83.0(4) .
C2 N2 C17 C18 -66.8(4) .
Zn1 N2 C17 C18 96.1(4) .
N2 C17 C18 C19 -179.8(3) .
C22 C17 C18 C19 -0.6(5) .
N2 C17 C18 C23 -3.5(5) .
C22 C17 C18 C23 175.7(3) .
C17 C18 C19 C20 2.0(6) .
C23 C18 C19 C20 -174.4(4) .
C18 C19 C20 C21 -1.3(6) .
C19 C20 C21 C22 -0.8(6) .
C20 C21 C22 C17 2.2(6) .
C20 C21 C22 C26 -174.6(4) .
N2 C17 C22 C21 177.8(3) .
C18 C17 C22 C21 -1.4(5) .
N2 C17 C22 C26 -5.4(5) .
C18 C17 C22 C26 175.4(3) .
C19 C18 C23 C25 57.6(5) .
C17 C18 C23 C25 -118.8(4) .
C19 C18 C23 C24 -65.6(5) .
C17 C18 C23 C24 118.0(4) .
C21 C22 C26 C28 -69.6(5) .
C17 C22 C26 C28 113.6(4) .
C21 C22 C26 C27 54.9(5) .
C17 C22 C26 C27 -121.9(4) .
C38 O7 C29 C30 176.0(4) .
Na1 O7 C29 C30 53.2(5) .
C31 O6 C30 C29 174.2(4) .
Na1 O6 C30 C29 45.1(5) .
O7 C29 C30 O6 -65.8(5) .
C30 O6 C31 C32 -86.9(6) .
Na1 O6 C31 C32 42.0(5) .
C33 O5 C32 C31 178.0(4) .
Na1 O5 C32 C31 50.5(5) .
O6 C31 C32 O5 -61.5(6) .
C32 O5 C33 C34 -87.2(5) .
Na1 O5 C33 C34 42.0(5) .
C35 O4 C34 C33 -176.8(4) .
Na1 O4 C34 C33 46.2(4) .
O5 C33 C34 O4 -58.9(5) .
C34 O4 C35 C36 179.2(4) .
Na1 O4 C35 C36 -44.4(5) .
C37 O3 C36 C35 85.6(5) .
Na1 O3 C36 C35 -44.3(5) .
O4 C35 C36 O3 59.6(5) .
C36 O3 C37 C38 -153.2(4) .
Na1 O3 C37 C38 -25.8(5) .
C29 O7 C38 C37 172.1(4) .
Na1 O7 C38 C37 -62.7(4) .
O3 C37 C38 O7 59.1(5) .
